data_7702714
loop_
_publ_author_name
'Egold, Hans'
'Schwarze, Detlef'
'Fl\"orke, Ulrich'

_publ_section_title
;
 Substitution reactivity of the hydrido sulfido bridged dirhenium complex
 [Re2(&#x00B5;-H)(&#x00B5;-Snaph)(CO)8] (naph = 2-naphthyl)
;
_journal_issue 6
_journal_name_full 'Journal of the Chemical Society, Dalton Transactions'
_journal_page_first 1078
_journal_paper_doi 10.1039/b107859c
_journal_year 2002
_chemical_formula_moiety 'C42 H32 O6 P2 Re2 S, C3 H6 O'
_chemical_formula_sum 'C45 H38 O7 P2 Re2 S'
_chemical_formula_weight 1157.15
_chemical_name_systematic
; 
\m-hydrido-\m-naphthylthiolato-\m-bis-diphenylphosphino-
ethane-hexacarbonyl-dirhenium 
;
_space_group_IT_number 14
_space_group_name_Hall '-P 2ybc'
_space_group_name_H-M_alt 'P 1 21/c 1'
_symmetry_cell_setting monoclinic
_symmetry_space_group_name_H-M 'P 1 21/c 1'
_atom_sites_solution_hydrogens mixed
_atom_sites_solution_primary direct
_atom_sites_solution_secondary difmap
_audit_creation_method SHELXL-97
_cell_angle_alpha 90.00
_cell_angle_beta 108.41(1)
_cell_angle_gamma 90.00
_cell_formula_units_Z 4
_cell_length_a 16.715(4)
_cell_length_b 18.225(3)
_cell_length_c 15.022(3)
_cell_measurement_reflns_used 33
_cell_measurement_temperature 293(2)
_cell_measurement_theta_max 17.456
_cell_measurement_theta_min 6.693
_cell_volume 4342.0(16)
_computing_cell_refinement 'Bruker XSCANS (Bruker, 1996)'
_computing_data_collection 'Bruker XSCANS (Bruker, 1996)'
_computing_data_reduction 'Bruker SHELXTL (Bruker, 1998)'
_computing_molecular_graphics 'Bruker SHELXTL (Bruker, 1998)'
_computing_publication_material 'Bruker SHELXTL (Bruker, 1998)'
_computing_structure_refinement 'Bruker SHELXTL (Bruker, 1998)'
_computing_structure_solution 'Bruker SHELXTL (Bruker, 1998)'
_diffrn_ambient_temperature 293(2)
_diffrn_measured_fraction_theta_full 0.999
_diffrn_measured_fraction_theta_max 0.999
_diffrn_measurement_device_type 'Bruker P4'
_diffrn_measurement_method omega
_diffrn_radiation_monochromator graphite
_diffrn_radiation_source 'sealed tube'
_diffrn_radiation_type MoK\a
_diffrn_radiation_wavelength 0.71073
_diffrn_reflns_av_R_equivalents 0.0418
_diffrn_reflns_av_sigmaI/netI 0.1049
_diffrn_reflns_limit_h_max 20
_diffrn_reflns_limit_h_min -21
_diffrn_reflns_limit_k_max 23
_diffrn_reflns_limit_k_min -1
_diffrn_reflns_limit_l_max 19
_diffrn_reflns_limit_l_min -1
_diffrn_reflns_number 11764
_diffrn_reflns_theta_full 27.50
_diffrn_reflns_theta_max 27.50
_diffrn_reflns_theta_min 2.47
_diffrn_standards_decay_% 6
_diffrn_standards_interval_count 397
_diffrn_standards_number 3
_exptl_absorpt_coefficient_mu 5.741
_exptl_absorpt_correction_T_max 0.847
_exptl_absorpt_correction_T_min 0.569
_exptl_absorpt_correction_type psi-scan
_exptl_crystal_colour colorless
_exptl_crystal_density_diffrn 1.770
_exptl_crystal_density_meas ?
_exptl_crystal_description block
_exptl_crystal_F_000 2240
_exptl_crystal_size_max 0.32
_exptl_crystal_size_mid 0.28
_exptl_crystal_size_min 0.20
_refine_diff_density_max 1.004
_refine_diff_density_min -1.003
_refine_diff_density_rms 0.173
_refine_ls_extinction_method none
_refine_ls_goodness_of_fit_ref 0.968
_refine_ls_hydrogen_treatment constr
_refine_ls_matrix_type full
_refine_ls_number_parameters 494
_refine_ls_number_reflns 9962
_refine_ls_number_restraints 21
_refine_ls_restrained_S_all 0.968
_refine_ls_R_factor_all 0.1156
_refine_ls_R_factor_gt 0.0560
_refine_ls_shift/su_max 0.001
_refine_ls_shift/su_mean 0.000
_refine_ls_structure_factor_coef Fsqd
_refine_ls_weighting_details 'calc w==1/[\s^2^(Fo^2^)+(0.0416P)^2^] where P==(Fo^2^+2Fc^2^)/3'
_refine_ls_weighting_scheme calc
_refine_ls_wR_factor_gt 0.0942
_refine_ls_wR_factor_ref 0.1115
_reflns_number_gt 6019
_reflns_number_total 9962
_reflns_threshold_expression >2sigma(I)
_cod_data_source_file b107859c.txt
_cod_data_source_block 5b
_cod_depositor_comments
;
The following automatic conversions were performed:

data item '_symmetry_cell_setting' value 'Monoclinic' was changed to
'monoclinic' in accordance with the
/home/saulius/struct/COD-crude-data/automatic-downloads/DataCite-retrospective/RSC/depositions/lib/dictionaries/cif_core.dic
dictionary named 'cif_core.dic' version 2.4.2 last updated on
2011-04-26.

data item '_exptl_crystal_density_meas' value 'not measured' was
changed to '?' -- the value is perceived as not measured.

data item '_atom_sites_solution_hydrogens' value 'geom and difmap'
was changed to 'mixed'.

Automatic conversion script
Id: cif_fix_values 6909 2019-04-08 15:41:33Z antanas 
;
_cod_original_cell_volume 4342.0(15)
_cod_original_sg_symbol_H-M P2(1)/c
_cod_database_code 7702714

loop_
_symmetry_equiv_pos_as_xyz
'x, y, z'
'-x, y+1/2, -z+1/2'
'-x, -y, -z'
'x, -y-1/2, z-1/2'

loop_
_atom_site_label
_atom_site_type_symbol
_atom_site_fract_x
_atom_site_fract_y
_atom_site_fract_z
_atom_site_U_iso_or_equiv
_atom_site_adp_type
_atom_site_occupancy
_atom_site_symmetry_multiplicity
_atom_site_calc_flag
_atom_site_refinement_flags
Re1 Re 0.21730(2) 0.56838(2) 0.17637(3) 0.03552(11) Uani 1 1 d .
Re2 Re 0.38115(2) 0.48471(2) 0.29343(3) 0.03666(11) Uani 1 1 d .
S1 S 0.25900(14) 0.43780(12) 0.16324(16) 0.0383(5) Uani 1 1 d .
P1 P 0.26203(15) 0.61011(13) 0.04242(17) 0.0389(6) Uani 1 1 d .
P2 P 0.45627(14) 0.48905(13) 0.17630(17) 0.0382(6) Uani 1 1 d .
O1 O 0.1286(5) 0.5291(5) 0.3212(5) 0.073(2) Uani 1 1 d .
C1 C 0.1674(5) 0.5410(5) 0.2740(7) 0.043(2) Uani 1 1 d .
O2 O 0.2029(5) 0.7261(4) 0.2365(6) 0.077(2) Uani 1 1 d .
C2 C 0.2091(6) 0.6683(5) 0.2109(7) 0.046(2) Uani 1 1 d .
C3 C 0.1036(6) 0.5724(5) 0.0934(7) 0.045(2) Uani 1 1 d .
O3 O 0.0352(4) 0.5746(4) 0.0438(5) 0.068(2) Uani 1 1 d .
O4 O 0.4677(5) 0.3396(4) 0.3696(5) 0.072(2) Uani 1 1 d .
C4 C 0.4353(6) 0.3949(6) 0.3400(7) 0.048(3) Uani 1 1 d .
O5 O 0.3018(5) 0.4728(5) 0.4527(5) 0.081(3) Uani 1 1 d .
C5 C 0.3271(6) 0.4774(5) 0.3910(7) 0.051(3) Uani 1 1 d .
O6 O 0.5150(6) 0.5734(5) 0.4391(6) 0.088(3) Uani 1 1 d .
C6 C 0.4667(7) 0.5385(6) 0.3824(7) 0.055(3) Uani 1 1 d .
C11 C 0.2500(7) 0.7100(5) 0.0253(6) 0.050(3) Uani 1 1 d D
C12 C 0.3170(7) 0.7558(5) 0.0335(6) 0.057(3) Uani 1 1 d D
H12 H 0.3711 0.7366 0.0473 0.068 Uiso 1 1 calc R
C13 C 0.3041(9) 0.8306(7) 0.0214(8) 0.079(4) Uani 1 1 d D
H13 H 0.3501 0.8609 0.0264 0.095 Uiso 1 1 calc R
C14 C 0.2286(10) 0.8604(6) 0.0031(8) 0.081(4) Uani 1 1 d D
H14 H 0.2219 0.9110 -0.0045 0.097 Uiso 1 1 calc R
C15 C 0.1591(9) 0.8156(7) -0.0049(9) 0.089(4) Uani 1 1 d D
H15 H 0.1055 0.8359 -0.0181 0.107 Uiso 1 1 calc R
C16 C 0.1703(7) 0.7406(6) 0.0069(8) 0.072(3) Uani 1 1 d D
H16 H 0.1243 0.7105 0.0026 0.087 Uiso 1 1 calc R
C21 C 0.2019(5) 0.5758(5) -0.0721(6) 0.038(2) Uani 1 1 d D
C22 C 0.1533(6) 0.5118(5) -0.0832(7) 0.053(3) Uani 1 1 d D
H22 H 0.1524 0.4846 -0.0312 0.064 Uiso 1 1 calc R
C23 C 0.1064(7) 0.4894(7) -0.1731(9) 0.073(3) Uani 1 1 d D
H23 H 0.0746 0.4466 -0.1801 0.087 Uiso 1 1 calc R
C24 C 0.1054(7) 0.5272(7) -0.2499(8) 0.074(4) Uani 1 1 d D
H24 H 0.0719 0.5117 -0.3088 0.089 Uiso 1 1 calc R
C25 C 0.1537(7) 0.5886(7) -0.2413(8) 0.067(3) Uani 1 1 d D
H25 H 0.1536 0.6145 -0.2947 0.080 Uiso 1 1 calc R
C26 C 0.2034(7) 0.6129(6) -0.1531(7) 0.061(3) Uani 1 1 d D
H26 H 0.2377 0.6538 -0.1481 0.074 Uiso 1 1 calc R
C31 C 0.3701(5) 0.5941(5) 0.0417(7) 0.048(3) Uani 1 1 d .
H31A H 0.3749 0.6109 -0.0176 0.057 Uiso 1 1 calc R
H31B H 0.4085 0.6231 0.0912 0.057 Uiso 1 1 calc R
C32 C 0.3965(5) 0.5147(5) 0.0555(6) 0.042(2) Uani 1 1 d .
H32A H 0.4305 0.5036 0.0155 0.050 Uiso 1 1 calc R
H32B H 0.3463 0.4843 0.0349 0.050 Uiso 1 1 calc R
C41 C 0.4998(6) 0.3997(5) 0.1590(7) 0.044(2) Uani 1 1 d D
C42 C 0.5702(6) 0.3738(6) 0.2249(8) 0.063(3) Uani 1 1 d D
H42 H 0.5967 0.4028 0.2767 0.076 Uiso 1 1 calc R
C43 C 0.6034(8) 0.3056(7) 0.2169(9) 0.075(4) Uani 1 1 d D
H43 H 0.6512 0.2888 0.2632 0.089 Uiso 1 1 calc R
C44 C 0.5654(10) 0.2630(7) 0.1407(12) 0.091(5) Uani 1 1 d D
H44 H 0.5883 0.2178 0.1335 0.109 Uiso 1 1 calc R
C45 C 0.4953(9) 0.2865(7) 0.0768(10) 0.083(4) Uani 1 1 d D
H45 H 0.4682 0.2560 0.0268 0.099 Uiso 1 1 calc R
C46 C 0.4609(7) 0.3563(6) 0.0826(8) 0.065(3) Uani 1 1 d D
H46 H 0.4131 0.3725 0.0359 0.078 Uiso 1 1 calc R
C51 C 0.5463(6) 0.5521(5) 0.2017(6) 0.044(2) Uani 1 1 d D
C52 C 0.5383(6) 0.6196(6) 0.2395(7) 0.058(3) Uani 1 1 d D
H52 H 0.4905 0.6298 0.2564 0.070 Uiso 1 1 calc R
C53 C 0.6002(8) 0.6720(6) 0.2527(8) 0.075(4) Uani 1 1 d D
H53 H 0.5940 0.7175 0.2776 0.090 Uiso 1 1 calc R
C54 C 0.6711(8) 0.6568(8) 0.2288(10) 0.095(5) Uani 1 1 d D
H54 H 0.7127 0.6923 0.2368 0.114 Uiso 1 1 calc R
C55 C 0.6810(7) 0.5889(8) 0.1931(9) 0.080(4) Uani 1 1 d D
H55 H 0.7300 0.5780 0.1789 0.096 Uiso 1 1 calc R
C56 C 0.6172(6) 0.5365(6) 0.1784(7) 0.056(3) Uani 1 1 d D
H56 H 0.6229 0.4911 0.1528 0.067 Uiso 1 1 calc R
C61 C 0.1911(6) 0.3812(5) 0.2078(6) 0.040(2) Uani 1 1 d D
C62 C 0.2228(7) 0.3387(5) 0.2842(7) 0.058(3) Uani 1 1 d D
H62 H 0.2807 0.3372 0.3143 0.070 Uiso 1 1 calc R
C63 C 0.1680(8) 0.2962(5) 0.3191(8) 0.071(3) Uani 1 1 d D
C64 C 0.2004(10) 0.2506(6) 0.3997(10) 0.096(5) Uani 1 1 d D
H64 H 0.2582 0.2478 0.4299 0.115 Uiso 1 1 calc R
C65 C 0.1453(14) 0.2108(8) 0.4324(13) 0.134(7) Uani 1 1 d D
H65 H 0.1659 0.1803 0.4842 0.161 Uiso 1 1 calc R
C66 C 0.0585(14) 0.2164(10) 0.3873(17) 0.157(10) Uani 1 1 d D
H66 H 0.0216 0.1914 0.4117 0.189 Uiso 1 1 calc R
C67 C 0.0273(12) 0.2572(8) 0.3096(15) 0.126(7) Uani 1 1 d D
H67 H -0.0306 0.2585 0.2792 0.152 Uiso 1 1 calc R
C68 C 0.0818(10) 0.2979(6) 0.2741(11) 0.085(4) Uani 1 1 d D
C69 C 0.0515(7) 0.3424(7) 0.1933(10) 0.082(4) Uani 1 1 d D
H69 H -0.0060 0.3433 0.1610 0.098 Uiso 1 1 calc R
C70 C 0.1048(7) 0.3843(6) 0.1616(8) 0.063(3) Uani 1 1 d D
H70 H 0.0835 0.4145 0.1096 0.076 Uiso 1 1 calc R
H1 H 0.3355 0.5818 0.2590 0.080 Uiso 1 1 d .
C100 C -0.070(2) 0.8882(17) -0.029(2) 0.296(19) Uiso 1 1 d D
C101 C -0.0947(9) 0.8380(8) -0.1159(10) 0.113(5) Uiso 1 1 d D
H10A H -0.0460 0.8112 -0.1186 0.170 Uiso 1 1 calc R
H10B H -0.1161 0.8672 -0.1716 0.170 Uiso 1 1 calc R
H10C H -0.1374 0.8041 -0.1118 0.170 Uiso 1 1 calc R
C102 C -0.1525(15) 0.9234(12) -0.0340(16) 0.219(11) Uiso 1 1 d D
H10D H -0.1444 0.9557 0.0186 0.328 Uiso 1 1 calc R
H10E H -0.1926 0.8860 -0.0324 0.328 Uiso 1 1 calc R
H10F H -0.1734 0.9509 -0.0912 0.328 Uiso 1 1 calc R
O100 O -0.0219(15) 0.9286(13) 0.0031(18) 0.313(13) Uiso 1 1 d D

loop_
_atom_site_aniso_label
_atom_site_aniso_U_11
_atom_site_aniso_U_22
_atom_site_aniso_U_33
_atom_site_aniso_U_23
_atom_site_aniso_U_13
_atom_site_aniso_U_12
Re1 0.03406(19) 0.03610(19) 0.0378(2) -0.00067(19) 0.01339(16) -0.00011(17)
Re2 0.0371(2) 0.0415(2) 0.0324(2) 0.00368(19) 0.01235(16) 0.00292(18)
S1 0.0403(12) 0.0375(12) 0.0405(13) 0.0028(11) 0.0178(11) 0.0037(11)
P1 0.0369(13) 0.0378(13) 0.0433(15) 0.0054(12) 0.0148(12) 0.0029(11)
P2 0.0347(12) 0.0417(13) 0.0398(14) 0.0048(12) 0.0141(11) 0.0085(11)
O1 0.067(5) 0.100(6) 0.068(5) -0.008(5) 0.044(5) -0.010(5)
C1 0.031(5) 0.052(6) 0.050(6) -0.003(5) 0.018(5) 0.000(4)
O2 0.088(6) 0.051(5) 0.098(7) -0.029(5) 0.037(5) -0.005(4)
C2 0.039(5) 0.042(6) 0.050(6) -0.005(5) 0.007(5) 0.000(5)
C3 0.054(6) 0.028(5) 0.054(6) -0.010(5) 0.018(5) -0.004(5)
O3 0.044(4) 0.081(6) 0.066(5) -0.017(5) 0.001(4) 0.005(4)
O4 0.084(6) 0.062(5) 0.072(6) 0.021(5) 0.026(5) 0.026(4)
C4 0.045(6) 0.060(7) 0.045(6) 0.005(6) 0.022(5) 0.012(5)
O5 0.086(6) 0.117(7) 0.058(5) 0.013(5) 0.048(5) 0.007(5)
C5 0.043(6) 0.053(6) 0.060(7) 0.018(6) 0.021(5) 0.011(5)
O6 0.099(7) 0.101(7) 0.047(5) 0.005(5) 0.000(5) -0.015(6)
C6 0.057(7) 0.078(8) 0.022(5) 0.002(5) -0.001(5) 0.017(6)
C11 0.069(7) 0.043(6) 0.037(6) 0.003(5) 0.016(5) -0.003(6)
C12 0.057(7) 0.048(6) 0.057(7) 0.007(6) 0.007(6) -0.007(5)
C13 0.085(10) 0.059(8) 0.086(10) 0.008(8) 0.016(8) -0.018(7)
C14 0.131(13) 0.039(7) 0.075(9) 0.010(7) 0.037(9) -0.002(8)
C15 0.109(11) 0.064(8) 0.084(10) 0.029(8) 0.015(9) 0.039(8)
C16 0.068(8) 0.055(7) 0.099(10) 0.023(7) 0.032(7) 0.016(6)
C21 0.038(5) 0.038(5) 0.038(5) 0.013(5) 0.011(4) 0.006(4)
C22 0.066(7) 0.050(6) 0.043(6) 0.002(5) 0.018(5) 0.011(6)
C23 0.080(9) 0.071(8) 0.066(8) -0.016(7) 0.021(7) 0.000(7)
C24 0.072(8) 0.096(10) 0.044(7) -0.014(7) 0.003(6) 0.004(8)
C25 0.084(9) 0.077(8) 0.040(7) 0.007(6) 0.020(6) 0.002(7)
C26 0.079(8) 0.055(7) 0.047(7) 0.005(6) 0.015(6) -0.004(6)
C31 0.038(5) 0.055(6) 0.048(6) 0.023(5) 0.009(5) -0.002(5)
C32 0.032(5) 0.058(6) 0.036(5) 0.007(5) 0.012(4) 0.010(5)
C41 0.051(6) 0.034(5) 0.059(7) 0.012(5) 0.034(5) 0.009(5)
C42 0.066(7) 0.066(7) 0.059(7) 0.010(6) 0.022(6) 0.024(6)
C43 0.082(9) 0.074(9) 0.088(10) 0.024(8) 0.055(8) 0.041(7)
C44 0.126(13) 0.051(8) 0.137(14) 0.016(9) 0.100(12) 0.027(9)
C45 0.102(11) 0.052(8) 0.109(12) -0.005(8) 0.052(9) 0.002(7)
C46 0.059(7) 0.053(7) 0.082(9) -0.004(7) 0.020(7) 0.000(6)
C51 0.044(6) 0.042(6) 0.053(6) 0.010(5) 0.024(5) 0.003(5)
C52 0.056(7) 0.053(7) 0.075(8) 0.001(6) 0.034(6) 0.001(6)
C53 0.087(9) 0.052(7) 0.096(10) 0.001(7) 0.043(8) -0.006(7)
C54 0.061(8) 0.097(11) 0.131(13) -0.007(10) 0.037(9) -0.024(8)
C55 0.046(7) 0.112(11) 0.090(10) -0.002(9) 0.033(7) -0.006(8)
C56 0.045(6) 0.072(7) 0.057(7) -0.003(6) 0.024(5) -0.004(6)
C61 0.044(5) 0.034(5) 0.047(6) -0.003(5) 0.022(5) 0.000(4)
C62 0.057(7) 0.050(6) 0.072(8) 0.013(6) 0.027(6) 0.002(5)
C63 0.089(10) 0.051(7) 0.090(10) 0.013(7) 0.055(8) 0.007(7)
C64 0.133(13) 0.066(8) 0.114(12) 0.020(9) 0.075(11) -0.004(9)
C65 0.20(2) 0.080(11) 0.165(18) 0.054(11) 0.127(18) 0.007(14)
C66 0.17(2) 0.091(14) 0.27(3) 0.013(16) 0.16(2) -0.025(15)
C67 0.151(16) 0.059(9) 0.21(2) -0.011(12) 0.120(16) -0.021(10)
C68 0.102(11) 0.039(6) 0.142(14) -0.003(8) 0.078(11) -0.013(7)
C69 0.051(7) 0.064(8) 0.133(12) -0.022(9) 0.032(8) -0.032(6)
C70 0.062(7) 0.051(7) 0.068(8) 0.003(6) 0.008(6) -0.009(6)

loop_
_atom_type_symbol
_atom_type_description
_atom_type_scat_dispersion_real
_atom_type_scat_dispersion_imag
_atom_type_scat_source
C C 0.0033 0.0016 'International Tables Vol C Tables 4.2.6.8 and 6.1.1.4'
H H 0.0000 0.0000 'International Tables Vol C Tables 4.2.6.8 and 6.1.1.4'
O O 0.0106 0.0060 'International Tables Vol C Tables 4.2.6.8 and 6.1.1.4'
P P 0.1023 0.0942 'International Tables Vol C Tables 4.2.6.8 and 6.1.1.4'
S S 0.1246 0.1234 'International Tables Vol C Tables 4.2.6.8 and 6.1.1.4'
Re Re -1.0185 7.2310 'International Tables Vol C Tables 4.2.6.8 and 6.1.1.4'

loop_
_geom_angle_atom_site_label_1
_geom_angle_atom_site_label_2
_geom_angle_atom_site_label_3
_geom_angle
C2 Re1 C3 89.9(4)
C2 Re1 C1 87.5(4)
C3 Re1 C1 85.8(4)
C2 Re1 P1 89.6(3)
C3 Re1 P1 87.2(3)
C1 Re1 P1 172.5(3)
C2 Re1 S1 166.6(3)
C3 Re1 S1 103.2(3)
C1 Re1 S1 90.7(3)
P1 Re1 S1 93.72(7)
C2 Re1 Re2 115.8(3)
C3 Re1 Re2 153.2(3)
C1 Re1 Re2 87.7(3)
P1 Re1 Re2 99.80(6)
S1 Re1 Re2 50.81(5)
C6 Re2 C4 91.2(4)
C6 Re2 C5 86.0(4)
C4 Re2 C5 86.8(4)
C6 Re2 P2 92.6(3)
C4 Re2 P2 90.0(3)
C5 Re2 P2 176.5(3)
C6 Re2 S1 168.9(3)
C4 Re2 S1 99.8(3)
C5 Re2 S1 96.2(3)
P2 Re2 S1 85.79(8)
C6 Re2 Re1 118.3(3)
C4 Re2 Re1 148.9(3)
C5 Re2 Re1 85.7(3)
P2 Re2 Re1 97.78(6)
S1 Re2 Re1 51.22(5)
C61 S1 Re2 111.1(3)
C61 S1 Re1 106.9(3)
Re2 S1 Re1 77.97(7)
C21 P1 C31 101.1(4)
C21 P1 C11 101.9(4)
C31 P1 C11 102.7(4)
C21 P1 Re1 116.5(3)
C31 P1 Re1 120.4(3)
C11 P1 Re1 111.7(3)
C32 P2 C41 101.7(4)
C32 P2 C51 101.6(4)
C41 P2 C51 104.4(4)
C32 P2 Re2 118.2(3)
C41 P2 Re2 112.7(3)
C51 P2 Re2 116.2(3)
O1 C1 Re1 170.2(9)
O2 C2 Re1 175.4(9)
O3 C3 Re1 179.7(11)
O4 C4 Re2 178.8(9)
O5 C5 Re2 174.7(9)
O6 C6 Re2 175.5(10)
C12 C11 C16 118.6(10)
C12 C11 P1 122.7(8)
C16 C11 P1 118.6(8)
C11 C12 C13 120.0(11)
C14 C13 C12 122.1(12)
C13 C14 C15 119.5(12)
C16 C15 C14 119.5(12)
C15 C16 C11 120.3(12)
C26 C21 C22 117.9(9)
C26 C21 P1 120.2(7)
C22 C21 P1 122.0(7)
C23 C22 C21 119.3(10)
C24 C23 C22 122.2(12)
C23 C24 C25 119.8(11)
C24 C25 C26 120.5(11)
C25 C26 C21 120.3(10)
C32 C31 P1 113.4(6)
C31 C32 P2 115.1(7)
C42 C41 C46 118.5(9)
C42 C41 P2 119.8(8)
C46 C41 P2 121.6(8)
C41 C42 C43 121.9(12)
C44 C43 C42 119.4(12)
C45 C44 C43 119.7(12)
C44 C45 C46 122.0(13)
C41 C46 C45 118.4(11)
C56 C51 C52 119.8(9)
C56 C51 P2 122.5(8)
C52 C51 P2 117.6(7)
C53 C52 C51 120.7(10)
C54 C53 C52 119.7(11)
C53 C54 C55 120.2(12)
C54 C55 C56 119.7(11)
C51 C56 C55 119.9(11)
C62 C61 C70 121.0(9)
C62 C61 S1 121.3(8)
C70 C61 S1 117.7(8)
C61 C62 C63 120.2(10)
C68 C63 C62 120.0(12)
C68 C63 C64 119.0(12)
C62 C63 C64 121.0(12)
C65 C64 C63 119.4(15)
C64 C65 C66 119.8(17)
C67 C66 C65 121.3(18)
C66 C67 C68 120(2)
C63 C68 C67 120.1(16)
C63 C68 C69 117.8(11)
C67 C68 C69 122.0(16)
C70 C69 C68 121.6(12)
C69 C70 C61 119.4(11)
O100 C100 C102 106(2)
O100 C100 C101 138(3)
C102 C100 C101 103(3)

loop_
_geom_bond_atom_site_label_1
_geom_bond_atom_site_label_2
_geom_bond_distance
Re1 C2 1.910(10)
Re1 C3 1.918(10)
Re1 C1 1.966(9)
Re1 P1 2.477(2)
Re1 S1 2.505(2)
Re1 Re2 3.1427(7)
Re2 C6 1.893(11)
Re2 C4 1.895(10)
Re2 C5 1.955(10)
Re2 P2 2.464(2)
Re2 S1 2.490(2)
S1 C61 1.811(9)
P1 C21 1.808(9)
P1 C31 1.833(9)
P1 C11 1.841(10)
P2 C32 1.834(9)
P2 C41 1.834(9)
P2 C51 1.835(9)
O1 C1 1.123(10)
O2 C2 1.137(10)
C3 O3 1.150(10)
O4 C4 1.163(11)
O5 C5 1.136(11)
O6 C6 1.160(12)
C11 C12 1.369(13)
C11 C16 1.389(13)
C12 C13 1.383(14)
C13 C14 1.320(16)
C14 C15 1.396(16)
C15 C16 1.384(15)
C21 C26 1.399(12)
C21 C22 1.400(12)
C22 C23 1.391(14)
C23 C24 1.340(15)
C24 C25 1.362(15)
C25 C26 1.395(14)
C31 C32 1.509(12)
C41 C42 1.360(13)
C41 C46 1.378(13)
C42 C43 1.382(14)
C43 C44 1.362(17)
C44 C45 1.329(17)
C45 C46 1.410(15)
C51 C56 1.366(12)
C51 C52 1.380(13)
C52 C53 1.376(14)
C53 C54 1.370(15)
C54 C55 1.379(16)
C55 C56 1.396(14)
C61 C62 1.347(12)
C61 C70 1.391(13)
C62 C63 1.421(13)
C63 C68 1.386(17)
C63 C64 1.426(16)
C64 C65 1.378(17)
C65 C66 1.40(2)
C66 C67 1.34(2)
C67 C68 1.404(17)
C68 C69 1.414(17)
C69 C70 1.368(14)
C100 O100 1.09(4)
C100 C102 1.50(3)
C100 C101 1.54(3)
